data_7157592
loop_
_publ_author_name
'Yang, Ye-Fei'
'Huang, Xiao-Bo'
'Gao, Wen-Xia'
'Zhou, Yun-Bing'
'Liu, Miao-Chang'
'Wu, Hua-Yue'

_publ_section_title
;
 Ag<sub>2</sub>O-promoted ring-opening reactions of cyclopropenones with
 oximes.
;
_journal_issue 30
_journal_name_full 'Organic &amp; biomolecular chemistry'
_journal_page_first 5822
_journal_page_last 5825
_journal_paper_doi 10.1039/d0ob00601g
_journal_volume 18
_journal_year 2020
_chemical_formula_sum 'C38 H29 N O3'
_chemical_formula_weight 547.62
_space_group_crystal_system triclinic
_space_group_IT_number 2
_space_group_name_Hall '-P 1'
_space_group_name_H-M_alt 'P -1'
_atom_sites_solution_hydrogens geom
_audit_creation_method SHELXL-2013
_audit_update_record
;
2019-05-20 deposited with the CCDC.	2020-07-14 downloaded from the CCDC.
;
_cell_angle_alpha 103.2290(10)
_cell_angle_beta 97.7420(10)
_cell_angle_gamma 105.1910(10)
_cell_formula_units_Z 2
_cell_length_a 9.8324(3)
_cell_length_b 10.2354(3)
_cell_length_c 15.6234(5)
_cell_measurement_reflns_used 9291
_cell_measurement_temperature 296(2)
_cell_measurement_theta_max 54.524
_cell_measurement_theta_min 5.677
_cell_volume 1445.05(8)
_computing_cell_refinement 'Bruker SAINT'
_computing_data_collection 'Bruker APEX2'
_computing_data_reduction 'Bruker SAINT'
_computing_molecular_graphics 'Bruker SHELXTL'
_computing_publication_material 'Bruker SHELXTL'
_computing_structure_refinement 'SHELXL-2013 (Sheldrick, 2013)'
_computing_structure_solution 'SHELXS-97 (Sheldrick 2008)'
_diffrn_ambient_temperature 296(2)
_diffrn_measured_fraction_theta_full 0.994
_diffrn_measured_fraction_theta_max 0.994
_diffrn_measurement_device_type 'Bruker APEX-II CCD'
_diffrn_measurement_method '\f and \w scans'
_diffrn_radiation_type MoK\a
_diffrn_radiation_wavelength 0.71073
_diffrn_reflns_av_R_equivalents 0.0393
_diffrn_reflns_av_unetI/netI 0.0292
_diffrn_reflns_Laue_measured_fraction_full 0.994
_diffrn_reflns_Laue_measured_fraction_max 0.994
_diffrn_reflns_limit_h_max 12
_diffrn_reflns_limit_h_min -11
_diffrn_reflns_limit_k_max 12
_diffrn_reflns_limit_k_min -12
_diffrn_reflns_limit_l_max 19
_diffrn_reflns_limit_l_min -19
_diffrn_reflns_number 25719
_diffrn_reflns_point_group_measured_fraction_full 0.994
_diffrn_reflns_point_group_measured_fraction_max 0.994
_diffrn_reflns_theta_full 25.242
_diffrn_reflns_theta_max 25.999
_diffrn_reflns_theta_min 1.369
_exptl_absorpt_coefficient_mu 0.079
_exptl_absorpt_correction_T_max 0.7456
_exptl_absorpt_correction_T_min 0.7096
_exptl_absorpt_correction_type multi-scan
_exptl_absorpt_process_details sadabs
_exptl_crystal_colour colorless
_exptl_crystal_density_diffrn 1.259
_exptl_crystal_description prismatic
_exptl_crystal_F_000 576
_exptl_crystal_size_max 0.20
_exptl_crystal_size_mid 0.17
_exptl_crystal_size_min 0.13
_refine_diff_density_max 0.146
_refine_diff_density_min -0.164
_refine_diff_density_rms 0.030
_refine_ls_extinction_coef 0.052(5)
_refine_ls_extinction_expression Fc^*^=kFc[1+0.001xFc^2^\l^3^/sin(2\q)]^-1/4^
_refine_ls_extinction_method SHELXL
_refine_ls_goodness_of_fit_ref 1.044
_refine_ls_hydrogen_treatment constr
_refine_ls_matrix_type full
_refine_ls_number_parameters 381
_refine_ls_number_reflns 5643
_refine_ls_number_restraints 0
_refine_ls_restrained_S_all 1.044
_refine_ls_R_factor_all 0.0554
_refine_ls_R_factor_gt 0.0410
_refine_ls_shift/su_max 0.000
_refine_ls_shift/su_mean 0.000
_refine_ls_structure_factor_coef Fsqd
_refine_ls_weighting_details 'w=1/[\s^2^(Fo^2^)+(0.0476P)^2^+0.2695P] where P=(Fo^2^+2Fc^2^)/3'
_refine_ls_weighting_scheme calc
_refine_ls_wR_factor_gt 0.0995
_refine_ls_wR_factor_ref 0.1110
_reflns_Friedel_coverage 0.000
_reflns_number_gt 4472
_reflns_number_total 5643
_reflns_threshold_expression 'I > 2\s(I)'
_cod_data_source_file d0ob00601g2.cif
_cod_data_source_block mo_dd18068_0m
_cod_depositor_comments
;Adding full bibliography for 7157592.cif.

 Adding full bibliography for 7157592.cif.
;
_cod_database_code 7157592
_shelx_space_group_comment
; 
The symmetry employed for this shelxl refinement is uniquely defined 
by the following loop, which should always be used as a source of 
symmetry information in preference to the above space-group names. 
They are only intended as comments. 
;
_shelxl_version_number 2013-4

loop_
_space_group_symop_operation_xyz
'x, y, z'
'-x, -y, -z'

loop_
_atom_site_label
_atom_site_type_symbol
_atom_site_fract_x
_atom_site_fract_y
_atom_site_fract_z
_atom_site_U_iso_or_equiv
_atom_site_adp_type
_atom_site_occupancy
_atom_site_site_symmetry_order
_atom_site_calc_flag
_atom_site_refinement_flags_posn
_atom_site_refinement_flags_adp
_atom_site_refinement_flags_occupancy
_atom_site_disorder_assembly
_atom_site_disorder_group
O1 O 0.71380(11) 0.79299(11) 0.86846(6) 0.0466(3) Uani 1 1 d . . . . .
O2 O 0.62485(10) 0.70234(10) 0.60025(6) 0.0433(2) Uani 1 1 d . . . . .
O3 O 0.36770(12) 0.50359(15) 0.74758(10) 0.0767(4) Uani 1 1 d . . . . .
N1 N 0.56269(12) 0.66993(12) 0.73370(8) 0.0415(3) Uani 1 1 d . . . . .
C1 C 0.69001(14) 0.77271(14) 0.78744(9) 0.0379(3) Uani 1 1 d . . . . .
C2 C 0.78710(14) 0.84231(14) 0.73717(9) 0.0364(3) Uani 1 1 d . . . . .
C3 C 0.75802(14) 0.78894(14) 0.64617(9) 0.0374(3) Uani 1 1 d . . . . .
C4 C 0.51002(14) 0.69823(15) 0.64982(9) 0.0415(3) Uani 1 1 d . . . . .
C5 C 0.38289(17) 0.58230(19) 0.58696(11) 0.0581(4) Uani 1 1 d . . . . .
H5A H 0.3653 0.6030 0.5303 0.087 Uiso 1 1 calc R U . . .
H5B H 0.2991 0.5762 0.6129 0.087 Uiso 1 1 calc R U . . .
H5C H 0.4037 0.4942 0.5778 0.087 Uiso 1 1 calc R U . . .
C6 C 0.47817(15) 0.83931(16) 0.66930(9) 0.0444(3) Uani 1 1 d . . . . .
C7 C 0.40142(18) 0.8696(2) 0.73551(11) 0.0582(4) Uani 1 1 d . . . . .
H7 H 0.3743 0.8063 0.7689 0.070 Uiso 1 1 calc R U . . .
C8 C 0.3650(2) 0.9935(2) 0.75215(13) 0.0750(6) Uani 1 1 d . . . . .
H8 H 0.3132 1.0128 0.7966 0.090 Uiso 1 1 calc R U . . .
C9 C 0.4048(2) 1.0879(2) 0.70346(15) 0.0784(6) Uani 1 1 d . . . . .
H9 H 0.3802 1.1711 0.7148 0.094 Uiso 1 1 calc R U . . .
C10 C 0.4806(2) 1.0590(2) 0.63830(15) 0.0738(5) Uani 1 1 d . . . . .
H10 H 0.5084 1.1233 0.6056 0.089 Uiso 1 1 calc R U . . .
C11 C 0.51664(18) 0.93467(19) 0.62043(12) 0.0581(4) Uani 1 1 d . . . . .
H11 H 0.5670 0.9154 0.5752 0.070 Uiso 1 1 calc R U . . .
C12 C 0.85805(15) 0.80612(14) 0.58440(9) 0.0394(3) Uani 1 1 d . . . . .
C13 C 0.80813(17) 0.80160(17) 0.49584(10) 0.0510(4) Uani 1 1 d . . . . .
H13 H 0.7120 0.7942 0.4765 0.061 Uiso 1 1 calc R U . . .
C14 C 0.8998(2) 0.80805(19) 0.43648(11) 0.0608(4) Uani 1 1 d . . . . .
H14 H 0.8656 0.8061 0.3776 0.073 Uiso 1 1 calc R U . . .
C15 C 1.04150(19) 0.81738(18) 0.46414(11) 0.0589(4) Uani 1 1 d . . . . .
H15 H 1.1030 0.8212 0.4239 0.071 Uiso 1 1 calc R U . . .
C16 C 1.09240(18) 0.82112(18) 0.55126(11) 0.0565(4) Uani 1 1 d . . . . .
H16 H 1.1884 0.8273 0.5698 0.068 Uiso 1 1 calc R U . . .
C17 C 1.00185(16) 0.81579(16) 0.61140(10) 0.0478(4) Uani 1 1 d . . . . .
H17 H 1.0371 0.8187 0.6703 0.057 Uiso 1 1 calc R U . . .
C18 C 0.91224(14) 0.96620(14) 0.78706(9) 0.0369(3) Uani 1 1 d . . . . .
C19 C 0.93605(17) 1.08765(16) 0.75838(10) 0.0485(4) Uani 1 1 d . . . . .
H19 H 0.8773 1.0873 0.7064 0.058 Uiso 1 1 calc R U . . .
C20 C 1.04497(19) 1.20848(17) 0.80552(12) 0.0587(4) Uani 1 1 d . . . . .
H20 H 1.0607 1.2881 0.7846 0.070 Uiso 1 1 calc R U . . .
C21 C 1.13030(18) 1.21135(18) 0.88346(12) 0.0598(4) Uani 1 1 d . . . . .
H21 H 1.2024 1.2937 0.9161 0.072 Uiso 1 1 calc R U . . .
C22 C 1.10934(16) 1.09239(18) 0.91345(11) 0.0541(4) Uani 1 1 d . . . . .
H22 H 1.1676 1.0944 0.9661 0.065 Uiso 1 1 calc R U . . .
C23 C 1.00172(15) 0.97007(16) 0.86527(9) 0.0433(3) Uani 1 1 d . . . . .
H23 H 0.9890 0.8897 0.8853 0.052 Uiso 1 1 calc R U . . .
C24 C 0.49761(16) 0.55246(16) 0.76282(11) 0.0485(4) Uani 1 1 d . . . . .
C25 C 0.59657(15) 0.48860(15) 0.80862(10) 0.0444(3) Uani 1 1 d . . . . .
C26 C 0.54157(16) 0.41642(15) 0.86419(10) 0.0472(4) Uani 1 1 d . . . . .
H26 H 0.4521 0.4240 0.8733 0.057 Uiso 1 1 calc R U . . .
C27 C 0.59546(15) 0.32807(15) 0.91320(10) 0.0446(3) Uani 1 1 d . . . . .
C28 C 0.52857(17) 0.29491(17) 0.98176(10) 0.0512(4) Uani 1 1 d . . . . .
H28 H 0.4563 0.3335 0.9966 0.061 Uiso 1 1 calc R U . . .
C29 C 0.56656(19) 0.2066(2) 1.02814(12) 0.0625(5) Uani 1 1 d . . . . .
H29 H 0.5210 0.1868 1.0742 0.075 Uiso 1 1 calc R U . . .
C30 C 0.6722(2) 0.1476(2) 1.00638(13) 0.0672(5) Uani 1 1 d . . . . .
H30 H 0.6986 0.0880 1.0377 0.081 Uiso 1 1 calc R U . . .
C31 C 0.7387(2) 0.17717(19) 0.93803(13) 0.0649(5) Uani 1 1 d . . . . .
H31 H 0.8096 0.1366 0.9230 0.078 Uiso 1 1 calc R U . . .
C32 C 0.70156(18) 0.26584(18) 0.89176(12) 0.0575(4) Uani 1 1 d . . . . .
H32 H 0.7475 0.2847 0.8457 0.069 Uiso 1 1 calc R U . . .
C33 C 0.74118(16) 0.50428(15) 0.78625(11) 0.0478(4) Uani 1 1 d . . . . .
C34 C 0.86620(18) 0.55927(18) 0.85208(14) 0.0632(5) Uani 1 1 d . . . . .
H34 H 0.8609 0.5869 0.9122 0.076 Uiso 1 1 calc R U . . .
C35 C 0.9998(2) 0.5733(2) 0.8285(2) 0.0864(7) Uani 1 1 d . . . . .
H35 H 1.0835 0.6092 0.8729 0.104 Uiso 1 1 calc R U . . .
C36 C 1.0080(3) 0.5341(3) 0.7395(2) 0.0975(9) Uani 1 1 d . . . . .
H36 H 1.0973 0.5434 0.7238 0.117 Uiso 1 1 calc R U . . .
C37 C 0.8865(3) 0.4822(2) 0.67472(19) 0.0892(7) Uani 1 1 d . . . . .
H37 H 0.8927 0.4567 0.6146 0.107 Uiso 1 1 calc R U . . .
C38 C 0.7540(2) 0.46690(19) 0.69717(13) 0.0639(5) Uani 1 1 d . . . . .
H38 H 0.6714 0.4309 0.6519 0.077 Uiso 1 1 calc R U . . .

loop_
_atom_site_aniso_label
_atom_site_aniso_U_11
_atom_site_aniso_U_22
_atom_site_aniso_U_33
_atom_site_aniso_U_23
_atom_site_aniso_U_13
_atom_site_aniso_U_12
O1 0.0511(6) 0.0556(6) 0.0334(6) 0.0137(5) 0.0121(4) 0.0139(5)
O2 0.0381(5) 0.0521(6) 0.0345(5) 0.0056(4) 0.0072(4) 0.0107(4)
O3 0.0391(6) 0.0915(10) 0.1074(11) 0.0579(8) 0.0122(6) 0.0085(6)
N1 0.0376(6) 0.0447(7) 0.0418(7) 0.0142(5) 0.0076(5) 0.0102(5)
C1 0.0394(7) 0.0405(7) 0.0364(8) 0.0105(6) 0.0092(6) 0.0159(6)
C2 0.0370(7) 0.0404(7) 0.0335(7) 0.0111(6) 0.0077(5) 0.0135(6)
C3 0.0369(7) 0.0394(7) 0.0357(7) 0.0095(6) 0.0063(6) 0.0123(6)
C4 0.0360(7) 0.0506(8) 0.0365(7) 0.0111(6) 0.0072(6) 0.0116(6)
C5 0.0453(9) 0.0649(11) 0.0503(9) 0.0053(8) 0.0036(7) 0.0059(8)
C6 0.0387(7) 0.0539(9) 0.0382(8) 0.0099(6) 0.0008(6) 0.0162(6)
C7 0.0603(10) 0.0755(11) 0.0449(9) 0.0139(8) 0.0103(8) 0.0335(9)
C8 0.0787(13) 0.0909(15) 0.0555(11) -0.0004(10) 0.0043(10) 0.0486(12)
C9 0.0801(13) 0.0634(12) 0.0800(14) -0.0023(11) -0.0148(11) 0.0373(11)
C10 0.0712(12) 0.0629(12) 0.0888(15) 0.0295(11) -0.0006(11) 0.0240(10)
C11 0.0548(9) 0.0658(11) 0.0600(10) 0.0249(9) 0.0097(8) 0.0234(8)
C12 0.0441(8) 0.0398(7) 0.0339(7) 0.0078(6) 0.0103(6) 0.0128(6)
C13 0.0520(9) 0.0631(10) 0.0385(8) 0.0134(7) 0.0099(7) 0.0189(8)
C14 0.0740(12) 0.0775(12) 0.0371(9) 0.0185(8) 0.0193(8) 0.0271(9)
C15 0.0657(11) 0.0669(11) 0.0521(10) 0.0179(8) 0.0317(8) 0.0224(9)
C16 0.0488(9) 0.0696(11) 0.0549(10) 0.0161(8) 0.0191(7) 0.0212(8)
C17 0.0472(8) 0.0585(9) 0.0394(8) 0.0130(7) 0.0113(6) 0.0184(7)
C18 0.0384(7) 0.0411(7) 0.0322(7) 0.0083(6) 0.0118(6) 0.0133(6)
C19 0.0579(9) 0.0469(8) 0.0406(8) 0.0142(7) 0.0104(7) 0.0138(7)
C20 0.0695(11) 0.0441(9) 0.0608(11) 0.0154(8) 0.0221(9) 0.0093(8)
C21 0.0497(9) 0.0515(10) 0.0606(11) -0.0021(8) 0.0124(8) 0.0006(7)
C22 0.0429(8) 0.0669(11) 0.0432(9) 0.0039(8) 0.0021(7) 0.0145(8)
C23 0.0412(8) 0.0490(8) 0.0398(8) 0.0115(6) 0.0075(6) 0.0146(6)
C24 0.0402(8) 0.0509(9) 0.0568(9) 0.0213(7) 0.0147(7) 0.0099(7)
C25 0.0426(8) 0.0419(8) 0.0494(9) 0.0134(6) 0.0134(6) 0.0113(6)
C26 0.0456(8) 0.0449(8) 0.0555(9) 0.0150(7) 0.0194(7) 0.0153(7)
C27 0.0459(8) 0.0420(8) 0.0477(8) 0.0128(6) 0.0163(7) 0.0125(6)
C28 0.0513(9) 0.0583(9) 0.0504(9) 0.0169(7) 0.0204(7) 0.0209(7)
C29 0.0674(11) 0.0798(12) 0.0543(10) 0.0323(9) 0.0255(9) 0.0271(9)
C30 0.0733(12) 0.0738(12) 0.0733(12) 0.0388(10) 0.0229(10) 0.0342(10)
C31 0.0695(11) 0.0675(11) 0.0795(13) 0.0311(10) 0.0334(10) 0.0387(9)
C32 0.0660(10) 0.0592(10) 0.0647(11) 0.0266(8) 0.0349(9) 0.0293(8)
C33 0.0463(8) 0.0414(8) 0.0639(10) 0.0207(7) 0.0214(7) 0.0165(7)
C34 0.0491(10) 0.0542(10) 0.0862(13) 0.0187(9) 0.0134(9) 0.0166(8)
C35 0.0489(11) 0.0622(12) 0.150(2) 0.0346(14) 0.0173(13) 0.0171(9)
C36 0.0793(16) 0.0820(15) 0.175(3) 0.0643(18) 0.0788(19) 0.0465(13)
C37 0.1072(18) 0.0863(15) 0.1192(19) 0.0511(14) 0.0771(17) 0.0584(14)
C38 0.0773(12) 0.0604(10) 0.0723(12) 0.0265(9) 0.0369(10) 0.0338(9)

loop_
_atom_type_symbol
_atom_type_description
_atom_type_scat_dispersion_real
_atom_type_scat_dispersion_imag
_atom_type_scat_source
C C 0.0033 0.0016 'International Tables Vol C Tables 4.2.6.8 and 6.1.1.4'
H H 0.0000 0.0000 'International Tables Vol C Tables 4.2.6.8 and 6.1.1.4'
N N 0.0061 0.0033 'International Tables Vol C Tables 4.2.6.8 and 6.1.1.4'
O O 0.0106 0.0060 'International Tables Vol C Tables 4.2.6.8 and 6.1.1.4'

loop_
_geom_angle_atom_site_label_1
_geom_angle_atom_site_label_2
_geom_angle_atom_site_label_3
_geom_angle
_geom_angle_site_symmetry_1
_geom_angle_site_symmetry_3
_geom_angle_publ_flag
C3 O2 C4 115.79(10) . . ?
C24 N1 C1 119.96(12) . . ?
C24 N1 C4 125.58(12) . . ?
C1 N1 C4 114.46(11) . . ?
O1 C1 N1 119.92(12) . . ?
O1 C1 C2 125.29(13) . . ?
N1 C1 C2 114.72(11) . . ?
C3 C2 C1 117.87(12) . . ?
C3 C2 C18 123.19(12) . . ?
C1 C2 C18 118.94(11) . . ?
C2 C3 O2 121.40(12) . . ?
C2 C3 C12 128.02(12) . . ?
O2 C3 C12 110.50(11) . . ?
O2 C4 N1 105.65(10) . . ?
O2 C4 C5 103.64(11) . . ?
N1 C4 C5 115.24(12) . . ?
O2 C4 C6 110.55(11) . . ?
N1 C4 C6 110.42(11) . . ?
C5 C4 C6 110.96(12) . . ?
C4 C5 H5A 109.5 . . ?
C4 C5 H5B 109.5 . . ?
H5A C5 H5B 109.5 . . ?
C4 C5 H5C 109.5 . . ?
H5A C5 H5C 109.5 . . ?
H5B C5 H5C 109.5 . . ?
C11 C6 C7 118.67(15) . . ?
C11 C6 C4 122.46(14) . . ?
C7 C6 C4 118.79(14) . . ?
C8 C7 C6 120.36(18) . . ?
C8 C7 H7 119.8 . . ?
C6 C7 H7 119.8 . . ?
C9 C8 C7 120.39(19) . . ?
C9 C8 H8 119.8 . . ?
C7 C8 H8 119.8 . . ?
C10 C9 C8 119.61(18) . . ?
C10 C9 H9 120.2 . . ?
C8 C9 H9 120.2 . . ?
C9 C10 C11 120.55(19) . . ?
C9 C10 H10 119.7 . . ?
C11 C10 H10 119.7 . . ?
C6 C11 C10 120.43(17) . . ?
C6 C11 H11 119.8 . . ?
C10 C11 H11 119.8 . . ?
C13 C12 C17 118.58(13) . . ?
C13 C12 C3 120.62(13) . . ?
C17 C12 C3 120.60(12) . . ?
C14 C13 C12 120.60(15) . . ?
C14 C13 H13 119.7 . . ?
C12 C13 H13 119.7 . . ?
C15 C14 C13 120.12(15) . . ?
C15 C14 H14 119.9 . . ?
C13 C14 H14 119.9 . . ?
C14 C15 C16 120.04(14) . . ?
C14 C15 H15 120.0 . . ?
C16 C15 H15 120.0 . . ?
C15 C16 C17 120.30(15) . . ?
C15 C16 H16 119.8 . . ?
C17 C16 H16 119.8 . . ?
C16 C17 C12 120.35(14) . . ?
C16 C17 H17 119.8 . . ?
C12 C17 H17 119.8 . . ?
C19 C18 C23 118.06(13) . . ?
C19 C18 C2 118.83(12) . . ?
C23 C18 C2 122.96(12) . . ?
C20 C19 C18 121.24(14) . . ?
C20 C19 H19 119.4 . . ?
C18 C19 H19 119.4 . . ?
C21 C20 C19 119.94(15) . . ?
C21 C20 H20 120.0 . . ?
C19 C20 H20 120.0 . . ?
C20 C21 C22 120.08(15) . . ?
C20 C21 H21 120.0 . . ?
C22 C21 H21 120.0 . . ?
C21 C22 C23 120.05(15) . . ?
C21 C22 H22 120.0 . . ?
C23 C22 H22 120.0 . . ?
C22 C23 C18 120.60(14) . . ?
C22 C23 H23 119.7 . . ?
C18 C23 H23 119.7 . . ?
O3 C24 N1 120.57(14) . . ?
O3 C24 C25 122.56(14) . . ?
N1 C24 C25 116.80(12) . . ?
C26 C25 C33 126.09(14) . . ?
C26 C25 C24 115.40(13) . . ?
C33 C25 C24 118.45(12) . . ?
C25 C26 C27 132.33(14) . . ?
C25 C26 H26 113.8 . . ?
C27 C26 H26 113.8 . . ?
C28 C27 C32 117.46(14) . . ?
C28 C27 C26 117.57(13) . . ?
C32 C27 C26 124.78(13) . . ?
C29 C28 C27 121.68(14) . . ?
C29 C28 H28 119.2 . . ?
C27 C28 H28 119.2 . . ?
C28 C29 C30 119.81(15) . . ?
C28 C29 H29 120.1 . . ?
C30 C29 H29 120.1 . . ?
C31 C30 C29 119.67(16) . . ?
C31 C30 H30 120.2 . . ?
C29 C30 H30 120.2 . . ?
C32 C31 C30 120.75(15) . . ?
C32 C31 H31 119.6 . . ?
C30 C31 H31 119.6 . . ?
C31 C32 C27 120.62(15) . . ?
C31 C32 H32 119.7 . . ?
C27 C32 H32 119.7 . . ?
C34 C33 C38 118.06(16) . . ?
C34 C33 C25 121.82(15) . . ?
C38 C33 C25 120.10(15) . . ?
C33 C34 C35 120.2(2) . . ?
C33 C34 H34 119.9 . . ?
C35 C34 H34 119.9 . . ?
C36 C35 C34 120.0(2) . . ?
C36 C35 H35 120.0 . . ?
C34 C35 H35 120.0 . . ?
C37 C36 C35 120.1(2) . . ?
C37 C36 H36 119.9 . . ?
C35 C36 H36 119.9 . . ?
C36 C37 C38 120.4(2) . . ?
C36 C37 H37 119.8 . . ?
C38 C37 H37 119.8 . . ?
C37 C38 C33 121.2(2) . . ?
C37 C38 H38 119.4 . . ?
C33 C38 H38 119.4 . . ?

loop_
_geom_bond_atom_site_label_1
_geom_bond_atom_site_label_2
_geom_bond_distance
_geom_bond_site_symmetry_2
_geom_bond_publ_flag
O1 C1 1.2143(16) . ?
O2 C3 1.3647(16) . ?
O2 C4 1.4498(16) . ?
O3 C24 1.2112(18) . ?
N1 C24 1.4099(18) . ?
N1 C1 1.4147(18) . ?
N1 C4 1.4625(17) . ?
C1 C2 1.4620(18) . ?
C2 C3 1.3618(18) . ?
C2 C18 1.4836(19) . ?
C3 C12 1.4739(18) . ?
C4 C5 1.514(2) . ?
C4 C6 1.529(2) . ?
C5 H5A 0.9600 . ?
C5 H5B 0.9600 . ?
C5 H5C 0.9600 . ?
C6 C11 1.380(2) . ?
C6 C7 1.386(2) . ?
C7 C8 1.384(3) . ?
C7 H7 0.9300 . ?
C8 C9 1.373(3) . ?
C8 H8 0.9300 . ?
C9 C10 1.364(3) . ?
C9 H9 0.9300 . ?
C10 C11 1.387(3) . ?
C10 H10 0.9300 . ?
C11 H11 0.9300 . ?
C12 C13 1.390(2) . ?
C12 C17 1.391(2) . ?
C13 C14 1.378(2) . ?
C13 H13 0.9300 . ?
C14 C15 1.374(2) . ?
C14 H14 0.9300 . ?
C15 C16 1.374(2) . ?
C15 H15 0.9300 . ?
C16 C17 1.379(2) . ?
C16 H16 0.9300 . ?
C17 H17 0.9300 . ?
C18 C19 1.390(2) . ?
C18 C23 1.3922(19) . ?
C19 C20 1.377(2) . ?
C19 H19 0.9300 . ?
C20 C21 1.372(2) . ?
C20 H20 0.9300 . ?
C21 C22 1.378(2) . ?
C21 H21 0.9300 . ?
C22 C23 1.383(2) . ?
C22 H22 0.9300 . ?
C23 H23 0.9300 . ?
C24 C25 1.499(2) . ?
C25 C26 1.343(2) . ?
C25 C33 1.487(2) . ?
C26 C27 1.464(2) . ?
C26 H26 0.9300 . ?
C27 C28 1.391(2) . ?
C27 C32 1.397(2) . ?
C28 C29 1.373(2) . ?
C28 H28 0.9300 . ?
C29 C30 1.375(2) . ?
C29 H29 0.9300 . ?
C30 C31 1.375(2) . ?
C30 H30 0.9300 . ?
C31 C32 1.372(2) . ?
C31 H31 0.9300 . ?
C32 H32 0.9300 . ?
C33 C34 1.385(2) . ?
C33 C38 1.389(2) . ?
C34 C35 1.392(3) . ?
C34 H34 0.9300 . ?
C35 C36 1.376(4) . ?
C35 H35 0.9300 . ?
C36 C37 1.353(4) . ?
C36 H36 0.9300 . ?
C37 C38 1.373(3) . ?
C37 H37 0.9300 . ?
C38 H38 0.9300 . ?

loop_
_geom_torsion_atom_site_label_1
_geom_torsion_atom_site_label_2
_geom_torsion_atom_site_label_3
_geom_torsion_atom_site_label_4
_geom_torsion
_geom_torsion_site_symmetry_1
_geom_torsion_site_symmetry_2
_geom_torsion_site_symmetry_3
_geom_torsion_site_symmetry_4
_geom_torsion_publ_flag
C24 N1 C1 O1 -28.19(18) . . . . ?
C4 N1 C1 O1 151.79(12) . . . . ?
C24 N1 C1 C2 149.01(12) . . . . ?
C4 N1 C1 C2 -31.01(15) . . . . ?
O1 C1 C2 C3 167.49(13) . . . . ?
N1 C1 C2 C3 -9.53(17) . . . . ?
O1 C1 C2 C18 -12.1(2) . . . . ?
N1 C1 C2 C18 170.83(11) . . . . ?
C1 C2 C3 O2 18.66(18) . . . . ?
C18 C2 C3 O2 -161.72(12) . . . . ?
C1 C2 C3 C12 -157.99(13) . . . . ?
C18 C2 C3 C12 21.6(2) . . . . ?
C4 O2 C3 C2 14.21(17) . . . . ?
C4 O2 C3 C12 -168.61(11) . . . . ?
C3 O2 C4 N1 -51.58(14) . . . . ?
C3 O2 C4 C5 -173.16(12) . . . . ?
C3 O2 C4 C6 67.89(14) . . . . ?
C24 N1 C4 O2 -119.79(13) . . . . ?
C1 N1 C4 O2 60.23(14) . . . . ?
C24 N1 C4 C5 -6.0(2) . . . . ?
C1 N1 C4 C5 173.98(12) . . . . ?
C24 N1 C4 C6 120.65(15) . . . . ?
C1 N1 C4 C6 -59.33(14) . . . . ?
O2 C4 C6 C11 20.60(18) . . . . ?
N1 C4 C6 C11 137.15(14) . . . . ?
C5 C4 C6 C11 -93.80(17) . . . . ?
O2 C4 C6 C7 -162.71(12) . . . . ?
N1 C4 C6 C7 -46.16(17) . . . . ?
C5 C4 C6 C7 82.88(16) . . . . ?
C11 C6 C7 C8 -0.3(2) . . . . ?
C4 C6 C7 C8 -177.06(15) . . . . ?
C6 C7 C8 C9 -0.2(3) . . . . ?
C7 C8 C9 C10 0.1(3) . . . . ?
C8 C9 C10 C11 0.5(3) . . . . ?
C7 C6 C11 C10 0.8(2) . . . . ?
C4 C6 C11 C10 177.53(15) . . . . ?
C9 C10 C11 C6 -1.0(3) . . . . ?
C2 C3 C12 C13 -151.64(15) . . . . ?
O2 C3 C12 C13 31.42(18) . . . . ?
C2 C3 C12 C17 33.6(2) . . . . ?
O2 C3 C12 C17 -143.39(13) . . . . ?
C17 C12 C13 C14 -0.7(2) . . . . ?
C3 C12 C13 C14 -175.56(14) . . . . ?
C12 C13 C14 C15 0.8(3) . . . . ?
C13 C14 C15 C16 -0.4(3) . . . . ?
C14 C15 C16 C17 -0.1(3) . . . . ?
C15 C16 C17 C12 0.2(3) . . . . ?
C13 C12 C17 C16 0.2(2) . . . . ?
C3 C12 C17 C16 175.08(14) . . . . ?
C3 C2 C18 C19 49.91(18) . . . . ?
C1 C2 C18 C19 -130.47(13) . . . . ?
C3 C2 C18 C23 -134.65(14) . . . . ?
C1 C2 C18 C23 44.97(18) . . . . ?
C23 C18 C19 C20 0.1(2) . . . . ?
C2 C18 C19 C20 175.81(13) . . . . ?
C18 C19 C20 C21 -1.5(2) . . . . ?
C19 C20 C21 C22 1.6(3) . . . . ?
C20 C21 C22 C23 -0.3(2) . . . . ?
C21 C22 C23 C18 -1.0(2) . . . . ?
C19 C18 C23 C22 1.1(2) . . . . ?
C2 C18 C23 C22 -174.38(13) . . . . ?
C1 N1 C24 O3 144.12(16) . . . . ?
C4 N1 C24 O3 -35.9(2) . . . . ?
C1 N1 C24 C25 -38.81(19) . . . . ?
C4 N1 C24 C25 141.22(14) . . . . ?
O3 C24 C25 C26 -27.1(2) . . . . ?
N1 C24 C25 C26 155.86(14) . . . . ?
O3 C24 C25 C33 150.16(17) . . . . ?
N1 C24 C25 C33 -26.8(2) . . . . ?
C33 C25 C26 C27 -4.4(3) . . . . ?
C24 C25 C26 C27 172.70(16) . . . . ?
C25 C26 C27 C28 165.07(17) . . . . ?
C25 C26 C27 C32 -20.1(3) . . . . ?
C32 C27 C28 C29 1.2(2) . . . . ?
C26 C27 C28 C29 176.45(16) . . . . ?
C27 C28 C29 C30 -0.7(3) . . . . ?
C28 C29 C30 C31 -0.2(3) . . . . ?
C29 C30 C31 C32 0.5(3) . . . . ?
C30 C31 C32 C27 0.0(3) . . . . ?
C28 C27 C32 C31 -0.9(3) . . . . ?
C26 C27 C32 C31 -175.75(17) . . . . ?
C26 C25 C33 C34 -56.7(2) . . . . ?
C24 C25 C33 C34 126.33(16) . . . . ?
C26 C25 C33 C38 125.04(18) . . . . ?
C24 C25 C33 C38 -51.9(2) . . . . ?
C38 C33 C34 C35 -1.2(2) . . . . ?
C25 C33 C34 C35 -179.52(15) . . . . ?
C33 C34 C35 C36 0.8(3) . . . . ?
C34 C35 C36 C37 0.1(3) . . . . ?
C35 C36 C37 C38 -0.6(3) . . . . ?
C36 C37 C38 C33 0.1(3) . . . . ?
C34 C33 C38 C37 0.8(2) . . . . ?
C25 C33 C38 C37 179.11(16) . . . . ?
